data_7051554
loop_
_publ_author_name
'Berenguer, Jes\'us R.'
'Chaouche, Naima'
'Forni\'es, Juan'
'Fortu\~no, Consuelo'
'Mart\'in, Antonio'

_publ_section_title
;
 Coordination of a monomeric diphosphido platinum complex as a bridging
 ligand
;
_journal_issue 3
_journal_name_full 'New Journal of Chemistry'
_journal_page_first 473
_journal_paper_doi 10.1039/b517726j
_journal_volume 30
_journal_year 2006
_chemical_formula_sum 'C72 H50 Ag2 F10 P4 Pt'
_chemical_formula_weight 1639.83
_chemical_name_systematic
;
?
;
_space_group_IT_number 14
_symmetry_cell_setting monoclinic
_symmetry_space_group_name_Hall '-P 2yn'
_symmetry_space_group_name_H-M 'P 1 21/n 1'
_atom_sites_solution_hydrogens geom
_atom_sites_solution_primary direct
_atom_sites_solution_secondary difmap
_audit_creation_method SHELXL-97
_cell_angle_alpha 90.00
_cell_angle_beta 101.2240(10)
_cell_angle_gamma 90.00
_cell_formula_units_Z 4
_cell_length_a 12.68200(10)
_cell_length_b 23.9780(3)
_cell_length_c 21.7910(3)
_cell_measurement_reflns_used 118964
_cell_measurement_temperature 223(2)
_cell_volume 6499.66(13)
_computing_cell_refinement 'HKL Scalepack (Otwinowski & Minor 1997)'
_computing_data_collection 'Collect (Nonius BV, 1997-2000)'
_computing_data_reduction 'HKL Denzo and Scalepack (Otwinowski & Minor 1997)'
_computing_structure_refinement 'SHELXL-97 (Sheldrick, 1997)'
_computing_structure_solution 'SHELXS-97 (Sheldrick, 1990)'
_diffrn_ambient_temperature 223.0(10)
_diffrn_measured_fraction_theta_full 0.985
_diffrn_measured_fraction_theta_max 0.985
_diffrn_measurement_device '95mm CCD camera on \k-goniostat'
_diffrn_measurement_device_type KappaCCD
_diffrn_measurement_method CCD
_diffrn_orient_matrix_type 'by Nonius Collect from scalepack cell'
_diffrn_orient_matrix_UB_11 -0.0524863
_diffrn_orient_matrix_UB_12 -0.0215094
_diffrn_orient_matrix_UB_13 -0.0314015
_diffrn_orient_matrix_UB_21 -0.038574
_diffrn_orient_matrix_UB_22 0.0353777
_diffrn_orient_matrix_UB_23 -0.0146458
_diffrn_orient_matrix_UB_31 0.0471113
_diffrn_orient_matrix_UB_32 0.0050033
_diffrn_orient_matrix_UB_33 -0.0314377
_diffrn_radiation_monochromator graphite
_diffrn_radiation_type MoK\a
_diffrn_radiation_wavelength 0.71073
_diffrn_reflns_av_R_equivalents 0.0727
_diffrn_reflns_av_unetI/netI 0.0608
_diffrn_reflns_limit_h_max 16
_diffrn_reflns_limit_h_min -16
_diffrn_reflns_limit_k_max 31
_diffrn_reflns_limit_k_min -31
_diffrn_reflns_limit_l_max 28
_diffrn_reflns_limit_l_min -28
_diffrn_reflns_number 72340
_diffrn_reflns_theta_full 27.88
_diffrn_reflns_theta_max 27.88
_diffrn_reflns_theta_min 2.98
_exptl_absorpt_coefficient_mu 2.913
_exptl_absorpt_correction_T_max 0.6691
_exptl_absorpt_correction_T_min 0.3887
_exptl_crystal_colour pale-yellow
_exptl_crystal_density_diffrn 1.676
_exptl_crystal_density_method 'not measured'
_exptl_crystal_description needle
_exptl_crystal_F_000 3216
_exptl_crystal_size_max 0.40
_exptl_crystal_size_mid 0.15
_exptl_crystal_size_min 0.15
_refine_diff_density_max 0.703
_refine_diff_density_min -1.831
_refine_diff_density_rms 0.357
_refine_ls_extinction_method none
_refine_ls_goodness_of_fit_ref 1.030
_refine_ls_hydrogen_treatment mixed
_refine_ls_matrix_type full
_refine_ls_number_parameters 802
_refine_ls_number_reflns 11407
_refine_ls_number_restraints 0
_refine_ls_restrained_S_all 1.030
_refine_ls_R_factor_all 0.0519
_refine_ls_R_factor_gt 0.0316
_refine_ls_shift/su_max 0.002
_refine_ls_shift/su_mean 0.000
_refine_ls_structure_factor_coef Fsqd
_refine_ls_weighting_details 'calc w=1/[\s^2^(Fo^2^)+(0.0850P)^2^+0.0000P] where P=(Fo^2^+2Fc^2^)/3'
_refine_ls_weighting_scheme calc
_refine_ls_wR_factor_gt 0.0874
_refine_ls_wR_factor_ref 0.1236
_reflns_number_gt 11059
_reflns_number_total 15283
_reflns_threshold_expression >2sigma(I)
_cod_data_source_file b517726j.txt
_cod_data_source_block 2
_cod_original_sg_symbol_H-M 'P 21/n'
_cod_database_code 7051554

loop_
_symmetry_equiv_pos_as_xyz
'x, y, z'
'-x+1/2, y+1/2, -z+1/2'
'-x, -y, -z'
'x-1/2, -y-1/2, z-1/2'

loop_
_atom_site_label
_atom_site_type_symbol
_atom_site_fract_x
_atom_site_fract_y
_atom_site_fract_z
_atom_site_U_iso_or_equiv
_atom_site_adp_type
_atom_site_occupancy
_atom_site_symmetry_multiplicity
_atom_site_calc_flag
_atom_site_refinement_flags
_atom_site_disorder_assembly
_atom_site_disorder_group
Pt1 Pt 0.652091(16) 0.360460(9) 0.298425(9) 0.02485(9) Uani 1 1 d . . .
Ag1 Ag 0.56834(4) 0.209883(19) 0.36045(2) 0.03438(13) Uani 1 1 d . . .
Ag2 Ag 0.62004(4) 0.305231(19) 0.45158(2) 0.03400(13) Uani 1 1 d . . .
P1 P 0.53034(11) 0.28613(6) 0.28615(6) 0.0257(3) Uani 1 1 d . . .
P2 P 0.74613(11) 0.31355(6) 0.38393(6) 0.0263(3) Uani 1 1 d . . .
P3 P 0.54973(13) 0.12913(7) 0.42309(8) 0.0339(4) Uani 1 1 d . . .
P4 P 0.50928(12) 0.33738(7) 0.52177(7) 0.0332(4) Uani 1 1 d . . .
F2 F 0.6618(3) 0.34642(16) 0.15613(17) 0.0471(10) Uani 1 1 d . . .
F3 F 0.5667(4) 0.3974(2) 0.05100(17) 0.0690(13) Uani 1 1 d . . .
F4 F 0.4309(4) 0.4845(2) 0.05477(18) 0.0716(13) Uani 1 1 d . . .
F5 F 0.3873(4) 0.51759(17) 0.16784(18) 0.0652(12) Uani 1 1 d . . .
F6 F 0.4721(3) 0.46497(16) 0.27179(16) 0.0524(10) Uani 1 1 d . . .
F8 F 0.8921(3) 0.37050(17) 0.2704(2) 0.0593(12) Uani 1 1 d . . .
F9 F 1.0373(3) 0.4525(2) 0.2863(3) 0.0830(15) Uani 1 1 d . . .
F10 F 0.9907(4) 0.5535(2) 0.3317(3) 0.0906(17) Uani 1 1 d . . .
F11 F 0.7940(4) 0.5695(2) 0.3645(2) 0.0823(15) Uani 1 1 d . . .
F12 F 0.6531(3) 0.48670(18) 0.3550(2) 0.0647(12) Uani 1 1 d . . .
C1 C 0.5704(4) 0.4017(2) 0.2193(3) 0.0299(13) Uani 1 1 d . . .
C2 C 0.5908(5) 0.3884(3) 0.1612(3) 0.0330(14) Uani 1 1 d . . .
C3 C 0.5448(5) 0.4145(3) 0.1062(3) 0.0421(16) Uani 1 1 d . . .
C4 C 0.4765(6) 0.4580(3) 0.1082(3) 0.0467(17) Uani 1 1 d . . .
C5 C 0.4558(5) 0.4745(3) 0.1648(3) 0.0425(16) Uani 1 1 d . . .
C6 C 0.5006(5) 0.4460(3) 0.2185(3) 0.0347(14) Uani 1 1 d . . .
C7 C 0.7647(4) 0.4245(3) 0.3104(3) 0.0333(14) Uani 1 1 d . . .
C8 C 0.8648(5) 0.4191(3) 0.2945(3) 0.0392(15) Uani 1 1 d . . .
C9 C 0.9407(5) 0.4614(3) 0.3019(4) 0.0531(19) Uani 1 1 d . . .
C10 C 0.9167(6) 0.5117(3) 0.3250(3) 0.056(2) Uani 1 1 d . . .
C11 C 0.8190(6) 0.5198(3) 0.3420(3) 0.0557(19) Uani 1 1 d . . .
C12 C 0.7471(5) 0.4761(3) 0.3350(3) 0.0434(16) Uani 1 1 d . . .
C13 C 0.5074(4) 0.2577(2) 0.2064(3) 0.0296(13) Uani 1 1 d . . .
C14 C 0.5639(5) 0.2118(3) 0.1911(3) 0.0416(16) Uani 1 1 d . . .
H14 H 0.6121 0.1931 0.2226 0.050 Uiso 1 1 calc R . .
C15 C 0.5499(6) 0.1932(3) 0.1296(3) 0.055(2) Uani 1 1 d . . .
H15 H 0.5893 0.1623 0.1198 0.066 Uiso 1 1 calc R . .
C16 C 0.4796(6) 0.2194(3) 0.0834(3) 0.056(2) Uani 1 1 d . . .
H16 H 0.4705 0.2065 0.0420 0.067 Uiso 1 1 calc R . .
C17 C 0.4219(6) 0.2645(3) 0.0973(3) 0.0493(18) Uani 1 1 d . . .
H17 H 0.3735 0.2825 0.0653 0.059 Uiso 1 1 calc R . .
C18 C 0.4344(5) 0.2838(3) 0.1583(3) 0.0379(15) Uani 1 1 d . . .
H18 H 0.3938 0.3144 0.1674 0.045 Uiso 1 1 calc R . .
C19 C 0.3919(4) 0.3056(2) 0.2928(2) 0.0291(13) Uani 1 1 d . . .
C20 C 0.3088(5) 0.2676(3) 0.2750(3) 0.0379(15) Uani 1 1 d . . .
H20 H 0.3227 0.2330 0.2580 0.046 Uiso 1 1 calc R . .
C21 C 0.2046(5) 0.2808(3) 0.2822(3) 0.0500(18) Uani 1 1 d . . .
H21 H 0.1485 0.2551 0.2699 0.060 Uiso 1 1 calc R . .
C22 C 0.1842(6) 0.3310(4) 0.3073(3) 0.0529(19) Uani 1 1 d . . .
H22 H 0.1142 0.3395 0.3126 0.064 Uiso 1 1 calc R . .
C23 C 0.2652(6) 0.3689(3) 0.3247(4) 0.057(2) Uani 1 1 d . . .
H23 H 0.2506 0.4038 0.3410 0.068 Uiso 1 1 calc R . .
C24 C 0.3692(5) 0.3556(3) 0.3183(3) 0.0362(15) Uani 1 1 d . . .
H24 H 0.4250 0.3812 0.3317 0.043 Uiso 1 1 calc R . .
C25 C 0.8092(4) 0.2497(3) 0.3633(3) 0.0324(13) Uani 1 1 d . . .
C26 C 0.8206(5) 0.2390(3) 0.3018(3) 0.0467(17) Uani 1 1 d . . .
H26 H 0.7932 0.2646 0.2699 0.056 Uiso 1 1 calc R . .
C27 C 0.8720(6) 0.1911(4) 0.2873(4) 0.065(2) Uani 1 1 d . . .
H27 H 0.8782 0.1838 0.2457 0.079 Uiso 1 1 calc R . .
C28 C 0.9139(6) 0.1542(3) 0.3342(5) 0.067(2) Uani 1 1 d . . .
H28 H 0.9496 0.1220 0.3245 0.080 Uiso 1 1 calc R . .
C29 C 0.9040(6) 0.1641(3) 0.3950(4) 0.059(2) Uani 1 1 d . . .
H29 H 0.9332 0.1389 0.4268 0.070 Uiso 1 1 calc R . .
C30 C 0.8513(5) 0.2108(3) 0.4087(3) 0.0477(17) Uani 1 1 d . . .
H30 H 0.8434 0.2167 0.4502 0.057 Uiso 1 1 calc R . .
C31 C 0.8617(4) 0.3512(2) 0.4285(3) 0.0316(14) Uani 1 1 d . . .
C32 C 0.8438(5) 0.3920(3) 0.4709(3) 0.0405(15) Uani 1 1 d . . .
H32 H 0.7735 0.3987 0.4769 0.049 Uiso 1 1 calc R . .
C33 C 0.9278(5) 0.4228(3) 0.5042(3) 0.0492(17) Uani 1 1 d . . .
H33 H 0.9141 0.4501 0.5325 0.059 Uiso 1 1 calc R . .
C34 C 1.0305(6) 0.4138(3) 0.4963(4) 0.0547(19) Uani 1 1 d . . .
H34 H 1.0874 0.4349 0.5191 0.066 Uiso 1 1 calc R . .
C35 C 1.0506(5) 0.3738(3) 0.4548(3) 0.0506(18) Uani 1 1 d . . .
H35 H 1.1213 0.3675 0.4492 0.061 Uiso 1 1 calc R . .
C36 C 0.9665(5) 0.3425(3) 0.4212(3) 0.0412(15) Uani 1 1 d . . .
H36 H 0.9810 0.3151 0.3932 0.049 Uiso 1 1 calc R . .
C37 C 0.5901(5) 0.0645(3) 0.3910(3) 0.0403(15) Uani 1 1 d . . .
C38 C 0.6852(6) 0.0635(4) 0.3709(4) 0.067(2) Uani 1 1 d . . .
H38 H 0.7253 0.0964 0.3708 0.081 Uiso 1 1 calc R . .
C39 C 0.7236(7) 0.0129(4) 0.3502(4) 0.079(3) Uani 1 1 d . . .
H39 H 0.7896 0.0122 0.3367 0.095 Uiso 1 1 calc R . .
C40 C 0.6652(7) -0.0349(4) 0.3498(3) 0.064(2) Uani 1 1 d . . .
H40 H 0.6920 -0.0688 0.3374 0.077 Uiso 1 1 calc R . .
C41 C 0.5696(7) -0.0335(3) 0.3673(3) 0.059(2) Uani 1 1 d . . .
H41 H 0.5281 -0.0662 0.3655 0.071 Uiso 1 1 calc R . .
C42 C 0.5310(6) 0.0161(3) 0.3881(3) 0.0520(18) Uani 1 1 d . . .
H42 H 0.4638 0.0164 0.4003 0.062 Uiso 1 1 calc R . .
C43 C 0.4091(5) 0.1199(2) 0.4271(3) 0.0329(13) Uani 1 1 d . . .
C44 C 0.3311(5) 0.1426(3) 0.3806(3) 0.0449(17) Uani 1 1 d . . .
H44 H 0.3514 0.1630 0.3479 0.054 Uiso 1 1 calc R . .
C45 C 0.2230(6) 0.1355(3) 0.3820(4) 0.054(2) Uani 1 1 d . . .
H45 H 0.1703 0.1508 0.3501 0.065 Uiso 1 1 calc R . .
C46 C 0.1926(6) 0.1064(3) 0.4299(3) 0.0496(18) Uani 1 1 d . . .
H46 H 0.1193 0.1014 0.4304 0.059 Uiso 1 1 calc R . .
C47 C 0.2688(5) 0.0846(3) 0.4768(3) 0.0485(17) Uani 1 1 d . . .
H47 H 0.2475 0.0651 0.5098 0.058 Uiso 1 1 calc R . .
C48 C 0.3767(5) 0.0907(3) 0.4762(3) 0.0454(17) Uani 1 1 d . . .
H48 H 0.4285 0.0755 0.5086 0.054 Uiso 1 1 calc R . .
C49 C 0.6149(5) 0.1279(3) 0.5051(3) 0.0370(15) Uani 1 1 d . . .
C50 C 0.6646(5) 0.0808(3) 0.5340(3) 0.0512(18) Uani 1 1 d . . .
H50 H 0.6726 0.0490 0.5100 0.061 Uiso 1 1 calc R . .
C51 C 0.7025(6) 0.0801(4) 0.5977(4) 0.061(2) Uani 1 1 d . . .
H51 H 0.7356 0.0478 0.6169 0.074 Uiso 1 1 calc R . .
C52 C 0.6924(6) 0.1265(4) 0.6334(4) 0.064(2) Uani 1 1 d . . .
H52 H 0.7172 0.1257 0.6770 0.077 Uiso 1 1 calc R . .
C53 C 0.6462(7) 0.1732(4) 0.6051(4) 0.069(2) Uani 1 1 d . . .
H53 H 0.6408 0.2054 0.6289 0.083 Uiso 1 1 calc R . .
C54 C 0.6071(6) 0.1737(3) 0.5410(3) 0.0575(19) Uani 1 1 d . . .
H54 H 0.5745 0.2062 0.5220 0.069 Uiso 1 1 calc R . .
C55 C 0.4411(5) 0.4015(2) 0.4915(3) 0.0329(14) Uani 1 1 d . . .
C56 C 0.4822(5) 0.4316(3) 0.4466(3) 0.0365(14) Uani 1 1 d . . .
H56 H 0.5443 0.4189 0.4334 0.044 Uiso 1 1 calc R . .
C57 C 0.4324(5) 0.4797(3) 0.4217(3) 0.0422(16) Uani 1 1 d . . .
H57 H 0.4604 0.4997 0.3914 0.051 Uiso 1 1 calc R . .
C58 C 0.3418(5) 0.4984(3) 0.4409(3) 0.0475(17) Uani 1 1 d . . .
H58 H 0.3067 0.5308 0.4229 0.057 Uiso 1 1 calc R . .
C59 C 0.3025(5) 0.4701(3) 0.4862(4) 0.0507(18) Uani 1 1 d . . .
H59 H 0.2426 0.4843 0.5006 0.061 Uiso 1 1 calc R . .
C60 C 0.3497(5) 0.4209(3) 0.5111(3) 0.0411(16) Uani 1 1 d . . .
H60 H 0.3203 0.4009 0.5409 0.049 Uiso 1 1 calc R . .
C61 C 0.5906(5) 0.3554(2) 0.5974(3) 0.0373(15) Uani 1 1 d . . .
C62 C 0.7002(6) 0.3431(3) 0.6089(3) 0.0471(17) Uani 1 1 d . . .
H62 H 0.7290 0.3229 0.5791 0.057 Uiso 1 1 calc R . .
C63 C 0.7669(7) 0.3600(3) 0.6634(4) 0.067(2) Uani 1 1 d . . .
H63 H 0.8406 0.3514 0.6707 0.081 Uiso 1 1 calc R . .
C64 C 0.7248(8) 0.3895(3) 0.7071(4) 0.070(2) Uani 1 1 d . . .
H64 H 0.7702 0.4018 0.7439 0.083 Uiso 1 1 calc R . .
C65 C 0.6183(8) 0.4009(3) 0.6974(4) 0.065(2) Uani 1 1 d . . .
H65 H 0.5903 0.4202 0.7282 0.078 Uiso 1 1 calc R . .
C66 C 0.5501(6) 0.3845(3) 0.6429(3) 0.0491(17) Uani 1 1 d . . .
H66 H 0.4764 0.3930 0.6367 0.059 Uiso 1 1 calc R . .
C67 C 0.4010(5) 0.2930(2) 0.5360(3) 0.0394(15) Uani 1 1 d . . .
C68 C 0.3206(6) 0.2802(3) 0.4853(4) 0.0497(18) Uani 1 1 d . . .
H68 H 0.3230 0.2952 0.4457 0.060 Uiso 1 1 calc R . .
C69 C 0.2358(6) 0.2452(3) 0.4929(4) 0.063(2) Uani 1 1 d . . .
H69 H 0.1811 0.2373 0.4582 0.076 Uiso 1 1 calc R . .
C70 C 0.2314(8) 0.2227(4) 0.5490(4) 0.075(3) Uani 1 1 d . . .
H70 H 0.1735 0.1998 0.5538 0.090 Uiso 1 1 calc R . .
C71 C 0.3127(8) 0.2337(4) 0.5989(4) 0.085(3) Uani 1 1 d . . .
H71 H 0.3107 0.2173 0.6378 0.102 Uiso 1 1 calc R . .
C72 C 0.3975(7) 0.2684(3) 0.5934(4) 0.062(2) Uani 1 1 d . . .
H72 H 0.4524 0.2754 0.6283 0.075 Uiso 1 1 calc R . .

loop_
_atom_site_aniso_label
_atom_site_aniso_U_11
_atom_site_aniso_U_22
_atom_site_aniso_U_33
_atom_site_aniso_U_23
_atom_site_aniso_U_13
_atom_site_aniso_U_12
Pt1 0.02487(13) 0.02651(14) 0.02260(13) 0.00211(9) 0.00323(9) -0.00027(9)
Ag1 0.0396(3) 0.0298(3) 0.0330(3) 0.00668(19) 0.0051(2) -0.0011(2)
Ag2 0.0366(3) 0.0359(3) 0.0326(3) -0.0022(2) 0.0147(2) -0.0011(2)
P1 0.0255(7) 0.0250(8) 0.0253(7) 0.0019(6) 0.0022(6) 0.0000(6)
P2 0.0242(7) 0.0328(9) 0.0214(7) 0.0020(6) 0.0030(6) 0.0002(6)
P3 0.0354(8) 0.0303(9) 0.0361(9) 0.0069(7) 0.0074(7) 0.0011(7)
P4 0.0390(9) 0.0307(9) 0.0337(8) -0.0014(7) 0.0165(7) -0.0008(7)
F2 0.052(2) 0.053(2) 0.040(2) 0.0095(18) 0.0192(18) 0.0233(19)
F3 0.090(3) 0.093(4) 0.030(2) 0.012(2) 0.026(2) 0.038(3)
F4 0.097(3) 0.080(3) 0.035(2) 0.027(2) 0.007(2) 0.037(3)
F5 0.091(3) 0.049(3) 0.051(2) 0.007(2) 0.004(2) 0.042(2)
F6 0.077(3) 0.046(2) 0.034(2) -0.0047(17) 0.0094(19) 0.024(2)
F8 0.039(2) 0.052(3) 0.091(3) 0.006(2) 0.023(2) 0.0015(19)
F9 0.036(2) 0.089(4) 0.127(4) 0.014(3) 0.024(3) -0.013(2)
F10 0.078(3) 0.079(4) 0.113(4) -0.018(3) 0.016(3) -0.054(3)
F11 0.098(4) 0.055(3) 0.099(4) -0.037(3) 0.031(3) -0.032(3)
F12 0.067(3) 0.058(3) 0.077(3) -0.034(2) 0.034(2) -0.021(2)
C1 0.033(3) 0.027(3) 0.029(3) 0.005(2) 0.005(2) -0.005(3)
C2 0.038(3) 0.032(3) 0.032(3) 0.006(3) 0.015(3) 0.008(3)
C3 0.050(4) 0.056(4) 0.024(3) 0.005(3) 0.016(3) 0.008(3)
C4 0.060(4) 0.053(4) 0.027(3) 0.014(3) 0.007(3) 0.011(4)
C5 0.051(4) 0.035(4) 0.038(4) 0.005(3) 0.002(3) 0.014(3)
C6 0.045(3) 0.031(3) 0.026(3) -0.001(3) 0.002(3) 0.002(3)
C7 0.032(3) 0.038(4) 0.028(3) 0.007(3) -0.001(2) -0.006(3)
C8 0.038(3) 0.039(4) 0.041(4) 0.007(3) 0.010(3) -0.002(3)
C9 0.031(4) 0.063(5) 0.064(5) 0.017(4) 0.006(3) -0.009(3)
C10 0.055(5) 0.055(5) 0.055(5) -0.001(4) 0.002(4) -0.026(4)
C11 0.061(5) 0.057(5) 0.049(4) -0.013(4) 0.009(4) -0.021(4)
C12 0.048(4) 0.043(4) 0.039(4) -0.004(3) 0.006(3) -0.010(3)
C13 0.034(3) 0.022(3) 0.033(3) -0.004(2) 0.006(3) -0.006(2)
C14 0.041(4) 0.039(4) 0.043(4) -0.005(3) 0.004(3) 0.006(3)
C15 0.072(5) 0.042(4) 0.053(5) -0.022(4) 0.017(4) 0.006(4)
C16 0.072(5) 0.062(5) 0.034(4) -0.019(4) 0.010(4) -0.013(4)
C17 0.055(4) 0.060(5) 0.030(3) -0.005(3) -0.001(3) -0.001(4)
C18 0.041(3) 0.041(4) 0.028(3) -0.003(3) -0.001(3) 0.003(3)
C19 0.030(3) 0.037(3) 0.021(3) 0.003(2) 0.005(2) 0.001(3)
C20 0.034(3) 0.034(4) 0.045(4) 0.000(3) 0.008(3) -0.001(3)
C21 0.025(3) 0.066(5) 0.059(5) 0.009(4) 0.008(3) -0.002(3)
C22 0.034(3) 0.076(6) 0.052(4) 0.002(4) 0.016(3) 0.012(4)
C23 0.051(4) 0.055(5) 0.065(5) -0.014(4) 0.016(4) 0.014(4)
C24 0.030(3) 0.043(4) 0.036(3) -0.005(3) 0.009(3) 0.002(3)
C25 0.026(3) 0.035(3) 0.036(3) 0.001(3) 0.004(2) 0.003(3)
C26 0.049(4) 0.047(4) 0.045(4) -0.005(3) 0.011(3) 0.007(3)
C27 0.065(5) 0.077(6) 0.061(5) -0.015(4) 0.028(4) 0.022(5)
C28 0.044(4) 0.050(5) 0.106(8) -0.013(5) 0.013(5) 0.013(4)
C29 0.053(4) 0.048(5) 0.073(6) 0.009(4) 0.009(4) 0.024(4)
C30 0.043(4) 0.050(4) 0.048(4) 0.004(3) 0.005(3) 0.009(3)
C31 0.029(3) 0.037(4) 0.026(3) 0.010(3) 0.000(2) -0.002(3)
C32 0.035(3) 0.043(4) 0.040(4) -0.007(3) -0.002(3) -0.001(3)
C33 0.054(4) 0.037(4) 0.050(4) -0.008(3) -0.005(3) -0.004(3)
C34 0.045(4) 0.053(5) 0.061(5) 0.003(4) -0.003(4) -0.021(4)
C35 0.030(4) 0.064(5) 0.055(5) 0.008(4) 0.003(3) -0.008(3)
C36 0.039(4) 0.048(4) 0.036(4) -0.002(3) 0.004(3) -0.002(3)
C37 0.047(4) 0.034(4) 0.044(4) 0.004(3) 0.018(3) 0.004(3)
C38 0.057(5) 0.062(5) 0.088(6) -0.011(5) 0.030(5) 0.000(4)
C39 0.069(6) 0.090(7) 0.089(7) -0.009(6) 0.040(5) 0.022(5)
C40 0.083(6) 0.058(5) 0.050(5) -0.009(4) 0.010(4) 0.020(5)
C41 0.076(5) 0.045(5) 0.059(5) -0.006(4) 0.021(4) 0.004(4)
C42 0.060(4) 0.041(4) 0.058(5) 0.001(4) 0.021(4) 0.007(4)
C43 0.037(3) 0.026(3) 0.035(3) 0.000(3) 0.004(3) 0.000(3)
C44 0.041(4) 0.049(4) 0.043(4) 0.009(3) 0.004(3) -0.003(3)
C45 0.042(4) 0.065(5) 0.050(5) 0.003(4) -0.005(3) -0.004(3)
C46 0.041(4) 0.052(5) 0.056(5) -0.017(4) 0.011(3) -0.009(3)
C47 0.047(4) 0.055(5) 0.047(4) 0.004(3) 0.020(3) -0.003(3)
C48 0.040(4) 0.048(4) 0.049(4) 0.014(3) 0.011(3) 0.004(3)
C49 0.035(3) 0.038(4) 0.038(4) 0.002(3) 0.007(3) -0.006(3)
C50 0.050(4) 0.048(4) 0.051(4) 0.007(3) -0.003(3) 0.012(3)
C51 0.048(4) 0.066(6) 0.061(5) 0.019(4) -0.011(4) 0.003(4)
C52 0.058(5) 0.081(6) 0.045(5) 0.010(4) -0.009(4) -0.018(5)
C53 0.092(6) 0.062(6) 0.050(5) -0.007(4) 0.004(4) -0.009(5)
C54 0.075(5) 0.044(4) 0.049(4) 0.003(4) 0.001(4) 0.005(4)
C55 0.036(3) 0.026(3) 0.039(3) -0.003(3) 0.013(3) -0.007(3)
C56 0.039(3) 0.040(4) 0.031(3) -0.006(3) 0.008(3) -0.007(3)
C57 0.051(4) 0.032(4) 0.042(4) -0.004(3) 0.006(3) -0.006(3)
C58 0.050(4) 0.028(4) 0.060(5) -0.001(3) -0.001(3) 0.000(3)
C59 0.038(4) 0.037(4) 0.080(5) -0.002(4) 0.017(4) 0.002(3)
C60 0.041(4) 0.029(4) 0.057(4) 0.003(3) 0.020(3) -0.005(3)
C61 0.051(4) 0.033(4) 0.030(3) 0.006(3) 0.013(3) 0.002(3)
C62 0.055(4) 0.045(4) 0.041(4) 0.006(3) 0.009(3) 0.003(3)
C63 0.070(5) 0.071(6) 0.053(5) 0.012(4) -0.011(4) 0.006(4)
C64 0.104(7) 0.052(5) 0.042(5) -0.001(4) -0.011(5) -0.004(5)
C65 0.099(7) 0.051(5) 0.047(5) -0.007(4) 0.019(5) 0.003(5)
C66 0.066(5) 0.046(4) 0.037(4) -0.004(3) 0.015(3) 0.006(4)
C67 0.049(4) 0.025(3) 0.051(4) -0.001(3) 0.027(3) -0.004(3)
C68 0.061(4) 0.033(4) 0.058(5) 0.002(3) 0.018(4) -0.010(3)
C69 0.060(5) 0.047(5) 0.085(6) -0.011(4) 0.022(4) -0.016(4)
C70 0.087(6) 0.066(6) 0.086(7) -0.016(5) 0.052(6) -0.034(5)
C71 0.117(8) 0.084(7) 0.069(6) 0.001(5) 0.054(6) -0.043(6)
C72 0.085(6) 0.056(5) 0.051(5) 0.006(4) 0.026(4) -0.019(4)

loop_
_atom_type_symbol
_atom_type_description
_atom_type_scat_dispersion_real
_atom_type_scat_dispersion_imag
_atom_type_scat_source
Pt Pt -1.7033 8.3905 'International Tables Vol C Tables 4.2.6.8 and 6.1.1.4'
P P 0.1023 0.0942 'International Tables Vol C Tables 4.2.6.8 and 6.1.1.4'
F F 0.0171 0.0103 'International Tables Vol C Tables 4.2.6.8 and 6.1.1.4'
C C 0.0033 0.0016 'International Tables Vol C Tables 4.2.6.8 and 6.1.1.4'
H H 0.0000 0.0000 'International Tables Vol C Tables 4.2.6.8 and 6.1.1.4'
Ag Ag -0.8971 1.1015 'International Tables Vol C Tables 4.2.6.8 and 6.1.1.4'

loop_
_geom_angle_atom_site_label_1
_geom_angle_atom_site_label_2
_geom_angle_atom_site_label_3
_geom_angle
_geom_angle_site_symmetry_1
_geom_angle_site_symmetry_3
_geom_angle_publ_flag
C7 Pt1 C1 88.4(2) . . ?
C7 Pt1 P2 91.36(16) . . ?
C1 Pt1 P2 178.09(16) . . ?
C7 Pt1 P1 177.93(17) . . ?
C1 Pt1 P1 93.22(16) . . ?
P2 Pt1 P1 86.94(5) . . ?
P3 Ag1 P1 162.84(5) . . ?
P3 Ag1 Ag2 105.62(4) . . ?
P1 Ag1 Ag2 81.82(4) . . ?
P2 Ag2 P4 156.12(6) . . ?
P2 Ag2 Ag1 75.07(4) . . ?
P4 Ag2 Ag1 125.79(4) . . ?
C13 P1 C19 100.9(3) . . ?
C13 P1 Pt1 111.72(18) . . ?
C19 P1 Pt1 114.49(19) . . ?
C13 P1 Ag1 109.04(19) . . ?
C19 P1 Ag1 101.90(18) . . ?
Pt1 P1 Ag1 117.17(6) . . ?
C25 P2 C31 101.6(3) . . ?
C25 P2 Pt1 113.18(19) . . ?
C31 P2 Pt1 115.10(19) . . ?
C25 P2 Ag2 117.5(2) . . ?
C31 P2 Ag2 106.07(19) . . ?
Pt1 P2 Ag2 103.72(5) . . ?
C37 P3 C43 105.5(3) . . ?
C37 P3 C49 104.8(3) . . ?
C43 P3 C49 102.3(3) . . ?
C37 P3 Ag1 113.8(2) . . ?
C43 P3 Ag1 109.3(2) . . ?
C49 P3 Ag1 119.7(2) . . ?
C67 P4 C61 107.5(3) . . ?
C67 P4 C55 103.6(3) . . ?
C61 P4 C55 105.8(3) . . ?
C67 P4 Ag2 118.5(2) . . ?
C61 P4 Ag2 110.8(2) . . ?
C55 P4 Ag2 109.66(19) . . ?
C2 C1 C6 113.6(5) . . ?
C2 C1 Pt1 119.9(4) . . ?
C6 C1 Pt1 126.2(4) . . ?
F2 C2 C3 116.0(5) . . ?
F2 C2 C1 119.2(5) . . ?
C3 C2 C1 124.8(5) . . ?
F3 C3 C4 120.3(6) . . ?
F3 C3 C2 120.8(6) . . ?
C4 C3 C2 118.9(5) . . ?
F4 C4 C3 120.0(6) . . ?
F4 C4 C5 120.9(6) . . ?
C3 C4 C5 119.1(6) . . ?
F5 C5 C4 120.1(5) . . ?
F5 C5 C6 119.8(6) . . ?
C4 C5 C6 120.1(6) . . ?
F6 C6 C5 115.2(5) . . ?
F6 C6 C1 121.5(5) . . ?
C5 C6 C1 123.4(6) . . ?
C12 C7 C8 113.8(6) . . ?
C12 C7 Pt1 123.4(5) . . ?
C8 C7 Pt1 122.7(5) . . ?
F8 C8 C7 119.6(5) . . ?
F8 C8 C9 116.8(6) . . ?
C7 C8 C9 123.6(6) . . ?
F9 C9 C10 120.8(7) . . ?
F9 C9 C8 119.9(7) . . ?
C10 C9 C8 119.3(6) . . ?
F10 C10 C9 119.5(7) . . ?
F10 C10 C11 120.3(7) . . ?
C9 C10 C11 120.2(7) . . ?
F11 C11 C10 120.7(7) . . ?
F11 C11 C12 121.0(7) . . ?
C10 C11 C12 118.4(7) . . ?
F12 C12 C11 115.0(6) . . ?
F12 C12 C7 120.3(6) . . ?
C11 C12 C7 124.7(6) . . ?
C14 C13 C18 118.0(5) . . ?
C14 C13 P1 121.8(5) . . ?
C18 C13 P1 120.1(4) . . ?
C13 C14 C15 120.7(6) . . ?
C16 C15 C14 120.4(7) . . ?
C15 C16 C17 120.1(6) . . ?
C16 C17 C18 120.5(7) . . ?
C17 C18 C13 120.2(6) . . ?
C24 C19 C20 118.4(5) . . ?
C24 C19 P1 121.9(5) . . ?
C20 C19 P1 119.6(4) . . ?
C19 C20 C21 120.2(6) . . ?
C22 C21 C20 120.0(7) . . ?
C21 C22 C23 120.4(6) . . ?
C22 C23 C24 119.6(7) . . ?
C19 C24 C23 121.2(6) . . ?
C30 C25 C26 117.6(6) . . ?
C30 C25 P2 120.9(5) . . ?
C26 C25 P2 121.5(5) . . ?
C27 C26 C25 120.6(7) . . ?
C28 C27 C26 119.6(7) . . ?
C29 C28 C27 120.7(7) . . ?
C30 C29 C28 119.5(7) . . ?
C29 C30 C25 122.0(7) . . ?
C36 C31 C32 117.6(6) . . ?
C36 C31 P2 123.5(5) . . ?
C32 C31 P2 118.8(4) . . ?
C33 C32 C31 121.0(6) . . ?
C34 C33 C32 120.5(7) . . ?
C33 C34 C35 119.8(6) . . ?
C34 C35 C36 120.1(7) . . ?
C31 C36 C35 120.9(6) . . ?
C38 C37 C42 118.6(7) . . ?
C38 C37 P3 118.2(6) . . ?
C42 C37 P3 123.1(5) . . ?
C37 C38 C39 120.0(8) . . ?
C40 C39 C38 120.2(8) . . ?
C41 C40 C39 119.8(8) . . ?
C40 C41 C42 120.5(8) . . ?
C37 C42 C41 120.7(7) . . ?
C44 C43 C48 118.8(6) . . ?
C44 C43 P3 119.0(5) . . ?
C48 C43 P3 122.2(5) . . ?
C43 C44 C45 120.2(6) . . ?
C46 C45 C44 120.3(7) . . ?
C47 C46 C45 120.1(6) . . ?
C46 C47 C48 120.7(6) . . ?
C47 C48 C43 119.9(6) . . ?
C54 C49 C50 118.3(6) . . ?
C54 C49 P3 118.8(5) . . ?
C50 C49 P3 122.7(5) . . ?
C51 C50 C49 120.4(7) . . ?
C52 C51 C50 120.5(7) . . ?
C53 C52 C51 119.3(8) . . ?
C52 C53 C54 120.1(8) . . ?
C49 C54 C53 121.4(7) . . ?
C60 C55 C56 119.3(6) . . ?
C60 C55 P4 122.5(5) . . ?
C56 C55 P4 118.3(5) . . ?
C57 C56 C55 120.4(6) . . ?
C58 C57 C56 120.1(6) . . ?
C59 C58 C57 120.1(6) . . ?
C58 C59 C60 121.0(6) . . ?
C59 C60 C55 119.2(6) . . ?
C66 C61 C62 118.1(6) . . ?
C66 C61 P4 122.9(5) . . ?
C62 C61 P4 118.9(5) . . ?
C63 C62 C61 121.1(7) . . ?
C64 C63 C62 119.5(8) . . ?
C65 C64 C63 120.4(8) . . ?
C64 C65 C66 121.0(8) . . ?
C65 C66 C61 119.9(7) . . ?
C68 C67 C72 118.5(6) . . ?
C68 C67 P4 117.3(5) . . ?
C72 C67 P4 124.1(6) . . ?
C67 C68 C69 120.2(7) . . ?
C70 C69 C68 121.0(8) . . ?
C69 C70 C71 119.0(8) . . ?
C70 C71 C72 121.6(8) . . ?
C71 C72 C67 119.6(8) . . ?

loop_
_geom_bond_atom_site_label_1
_geom_bond_atom_site_label_2
_geom_bond_distance
_geom_bond_site_symmetry_2
_geom_bond_publ_flag
Pt1 C7 2.078(6) . ?
Pt1 C1 2.081(6) . ?
Pt1 P2 2.3008(14) . ?
Pt1 P1 2.3391(14) . ?
Ag1 P3 2.4071(16) . ?
Ag1 P1 2.4274(15) . ?
Ag1 Ag2 3.0156(6) . ?
Ag2 P2 2.3850(15) . ?
Ag2 P4 2.3965(15) . ?
P1 C13 1.837(6) . ?
P1 C19 1.849(6) . ?
P2 C25 1.824(6) . ?
P2 C31 1.830(6) . ?
P3 C37 1.815(6) . ?
P3 C43 1.816(6) . ?
P3 C49 1.817(7) . ?
P4 C67 1.811(6) . ?
P4 C61 1.818(7) . ?
P4 C55 1.823(6) . ?
F2 C2 1.369(7) . ?
F3 C3 1.349(7) . ?
F4 C4 1.354(7) . ?
F5 C5 1.359(7) . ?
F6 C6 1.360(7) . ?
F8 C8 1.351(7) . ?
F9 C9 1.350(8) . ?
F10 C10 1.362(8) . ?
F11 C11 1.350(9) . ?
F12 C12 1.371(7) . ?
C1 C2 1.378(8) . ?
C1 C6 1.381(8) . ?
C2 C3 1.378(8) . ?
C3 C4 1.361(9) . ?
C4 C5 1.369(9) . ?
C5 C6 1.379(8) . ?
C7 C12 1.385(9) . ?
C7 C8 1.385(8) . ?
C8 C9 1.385(9) . ?
C9 C10 1.364(11) . ?
C10 C11 1.374(10) . ?
C11 C12 1.377(9) . ?
C13 C14 1.389(8) . ?
C13 C18 1.402(8) . ?
C14 C15 1.391(9) . ?
C15 C16 1.360(10) . ?
C16 C17 1.373(10) . ?
C17 C18 1.386(8) . ?
C19 C24 1.376(8) . ?
C19 C20 1.389(8) . ?
C20 C21 1.397(9) . ?
C21 C22 1.367(10) . ?
C22 C23 1.369(11) . ?
C23 C24 1.390(9) . ?
C25 C30 1.390(9) . ?
C25 C26 1.400(8) . ?
C26 C27 1.387(10) . ?
C27 C28 1.378(12) . ?
C28 C29 1.375(11) . ?
C29 C30 1.366(10) . ?
C31 C36 1.386(8) . ?
C31 C32 1.396(9) . ?
C32 C33 1.379(9) . ?
C33 C34 1.364(10) . ?
C34 C35 1.375(10) . ?
C35 C36 1.390(9) . ?
C37 C38 1.362(9) . ?
C37 C42 1.377(9) . ?
C38 C39 1.412(11) . ?
C39 C40 1.364(12) . ?
C40 C41 1.341(10) . ?
C41 C42 1.394(10) . ?
C43 C44 1.383(9) . ?
C43 C48 1.404(8) . ?
C44 C45 1.388(9) . ?
C45 C46 1.371(10) . ?
C46 C47 1.367(10) . ?
C47 C48 1.378(9) . ?
C49 C54 1.364(10) . ?
C49 C50 1.383(9) . ?
C50 C51 1.378(10) . ?
C51 C52 1.377(11) . ?
C52 C53 1.357(12) . ?
C53 C54 1.387(10) . ?
C55 C60 1.391(8) . ?
C55 C56 1.396(8) . ?
C56 C57 1.376(9) . ?
C57 C58 1.374(9) . ?
C58 C59 1.370(10) . ?
C59 C60 1.385(9) . ?
C61 C66 1.391(9) . ?
C61 C62 1.394(9) . ?
C62 C63 1.378(10) . ?
C63 C64 1.374(12) . ?
C64 C65 1.353(12) . ?
C65 C66 1.383(10) . ?
C67 C68 1.383(9) . ?
C67 C72 1.392(9) . ?
C68 C69 1.399(10) . ?
C69 C70 1.349(11) . ?
C70 C71 1.371(13) . ?
C71 C72 1.383(11) . ?
